data_4075801
loop_
_publ_author_name
'Gostevskii, Boris'
'Silbert, Gilad'
'Adear, Keren'
'Sivaramakrishna, Akella'
'Stalke, Dietmar'
'Deuerlein, Stephan'
'Kocher, Nikolaus'
'Voronkov, Mikhail G.'
'Kalikhman, Inna'
'Kost, Daniel'

_publ_contact_author 'Prof. Dr. D. Stalke', 'Prof. D. Kost'
_publ_section_title
;
 Donor-Stabilized Silyl Cations. 9. Two Dissociation Patterns of
 Hexacoordinate Silicon Complexes:&#x00A0; A Model Nucleophilic
 Substitution at Pentacoordinate Silicon1
;
_journal_issue 12
_journal_name_full Organometallics
_journal_page_first 2913
_journal_paper_doi 10.1021/om0500568
_journal_volume 24
_journal_year 2005
_chemical_formula_moiety C20H41ClN4O2Si
_chemical_formula_sum 'C23 H44 Cl10 N4 O2 Si'
_chemical_formula_weight 791.21
_chemical_melting_point 91.0(10)
_chemical_name_common 6
_chemical_name_systematic
; 
 Cyclohexyl-bis[N-(dimethylamino)pivaloimidato-N,O]siliconium chloride 
;
_space_group_IT_number 14
_symmetry_cell_setting monoclinic
_symmetry_space_group_name_Hall '-P 2ybc'
_symmetry_space_group_name_H-M 'P 1 21/c 1'
_atom_sites_solution_hydrogens geom
_atom_sites_solution_primary direct
_atom_sites_solution_secondary difmap
_audit_creation_method SHELXL-97
_cell_angle_alpha 90.00
_cell_angle_beta 100.5080(10)
_cell_angle_gamma 90.00
_cell_formula_units_Z 4
_cell_length_a 18.6709(11)
_cell_length_b 10.0493(6)
_cell_length_c 20.2826(12)
_cell_measurement_reflns_used 58765
_cell_measurement_temperature 173(2)
_cell_measurement_theta_max 26.037
_cell_measurement_theta_min 2.27
_cell_volume 3741.8(4)
_computing_cell_refinement 'SAINT-NT V5/6.0'
_computing_data_collection 'SMART-NT V5.624'
_computing_data_reduction 'SAINT-NT V5/6.0'
_computing_molecular_graphics 'XP in SHELXL-97'
_computing_publication_material 'XP in SHELXL-97'
_computing_structure_refinement 'SHELXL-97 (Sheldrick, 1997)'
_computing_structure_solution 'SHELXS-97 (Sheldrick, 1990)'
_diffrn_ambient_temperature 173(2)
_diffrn_measured_fraction_theta_full 1.000
_diffrn_measured_fraction_theta_max 1.000
_diffrn_measurement_device_type 'Bruker Smart Apex on D8-Goniometer'
_diffrn_measurement_method omega-scan
_diffrn_radiation_monochromator graphite
_diffrn_radiation_source 'normal-focus sealed tube'
_diffrn_radiation_type MoK\a
_diffrn_radiation_wavelength 0.71073
_diffrn_reflns_av_R_equivalents 0.0236
_diffrn_reflns_av_sigmaI/netI 0.0133
_diffrn_reflns_limit_h_max 22
_diffrn_reflns_limit_h_min -22
_diffrn_reflns_limit_k_max 12
_diffrn_reflns_limit_k_min 0
_diffrn_reflns_limit_l_max 24
_diffrn_reflns_limit_l_min 0
_diffrn_reflns_number 58765
_diffrn_reflns_theta_full 25.35
_diffrn_reflns_theta_max 25.35
_diffrn_reflns_theta_min 2.14
_exptl_absorpt_coefficient_mu 0.804
_exptl_absorpt_correction_T_max 0.980000
_exptl_absorpt_correction_T_min 0.848838
_exptl_absorpt_correction_type empirical
_exptl_absorpt_process_details 'SADABS2.05 (Sheldrick 2001)'
_exptl_crystal_colour colorless
_exptl_crystal_density_diffrn 1.405
_exptl_crystal_density_method 'not measured'
_exptl_crystal_description block
_exptl_crystal_F_000 1640
_exptl_crystal_size_max 0.50
_exptl_crystal_size_mid 0.30
_exptl_crystal_size_min 0.20
_refine_diff_density_max 1.258
_refine_diff_density_min -0.586
_refine_diff_density_rms 0.069
_refine_ls_extinction_method none
_refine_ls_goodness_of_fit_ref 1.036
_refine_ls_hydrogen_treatment mixed
_refine_ls_matrix_type full
_refine_ls_number_parameters 443
_refine_ls_number_reflns 6858
_refine_ls_number_restraints 171
_refine_ls_restrained_S_all 1.165
_refine_ls_R_factor_all 0.0579
_refine_ls_R_factor_gt 0.0529
_refine_ls_shift/su_max 0.000
_refine_ls_shift/su_mean 0.000
_refine_ls_structure_factor_coef Fsqd
_refine_ls_weighting_details 'calc w=1/[\s^2^(Fo^2^)+(0.0737P)^2^+5.1103P] where P=(Fo^2^+2Fc^2^)/3'
_refine_ls_weighting_scheme calc
_refine_ls_wR_factor_gt 0.1400
_refine_ls_wR_factor_ref 0.1450
_reflns_number_gt 6082
_reflns_number_total 6858
_reflns_threshold_expression >2sigma(I)
_cod_data_source_file om0500568si20050128_123532.cif
_cod_data_source_block 6
_cod_depositor_comments
;
The following automatic conversions were performed:

'_chemical_melting_point' value '90-92' was changed to '91.0(10)' -
the average value was taken and precision was
estimated.

'_symmetry_cell_setting' value 'Monoclinic' changed to
'monoclinic' according to
/home/saulius/struct/CIF-dictionaries/cif_core.dic dictionary named
'cif_core.dic' version 2.4.1 from 2010-06-29.

Automatic conversion script
Id: cif_fix_values 1715 2011-07-08 13:25:40Z adriana 
;
_cod_original_sg_symbol_H-M P2(1)/c
_cod_database_code 4075801

loop_
_symmetry_equiv_pos_as_xyz
'x, y, z'
'-x, y+1/2, -z+1/2'
'-x, -y, -z'
'x, -y-1/2, z-1/2'

loop_
_atom_site_label
_atom_site_type_symbol
_atom_site_fract_x
_atom_site_fract_y
_atom_site_fract_z
_atom_site_U_iso_or_equiv
_atom_site_adp_type
_atom_site_occupancy
_atom_site_symmetry_multiplicity
_atom_site_calc_flag
_atom_site_refinement_flags
_atom_site_disorder_assembly
_atom_site_disorder_group
Si1 Si 0.23129(4) 0.27352(7) 0.05960(4) 0.02360(18) Uani 1 1 d . . .
Cl1 Cl 0.74676(4) 0.24774(9) 0.02290(4) 0.0423(2) Uani 1 1 d . . .
O1 O 0.31448(10) 0.2875(2) 0.11038(9) 0.0295(4) Uani 1 1 d . . .
O2 O 0.16851(10) 0.3589(2) 0.00413(9) 0.0304(4) Uani 1 1 d . . .
N1 N 0.20164(13) 0.3868(3) 0.12831(12) 0.0337(6) Uani 1 1 d . . .
N2 N 0.25341(14) 0.3601(3) 0.19066(12) 0.0350(6) Uani 1 1 d . . .
N3 N 0.28434(13) 0.2712(2) -0.01551(11) 0.0296(5) Uani 1 1 d . . .
N4 N 0.23147(14) 0.2987(3) -0.07701(11) 0.0331(5) Uani 1 1 d . . .
C1 C 0.31061(16) 0.3120(3) 0.17459(14) 0.0303(6) Uani 1 1 d . . .
C2 C 0.37903(17) 0.2867(3) 0.22568(14) 0.0342(7) Uani 1 1 d . . .
C3 C 0.3598(2) 0.2850(4) 0.29581(15) 0.0441(8) Uani 1 1 d . . .
H3A H 0.3401 0.3718 0.3053 0.066 Uiso 1 1 calc R . .
H3B H 0.4037 0.2663 0.3290 0.066 Uiso 1 1 calc R . .
H3C H 0.3234 0.2158 0.2980 0.066 Uiso 1 1 calc R . .
C4 C 0.43069(19) 0.4027(4) 0.21919(18) 0.0479(8) Uani 1 1 d . . .
H4A H 0.4430 0.4021 0.1742 0.072 Uiso 1 1 calc R . .
H4B H 0.4753 0.3931 0.2528 0.072 Uiso 1 1 calc R . .
H4C H 0.4068 0.4869 0.2264 0.072 Uiso 1 1 calc R . .
C5 C 0.41492(19) 0.1565(4) 0.21160(17) 0.0463(8) Uani 1 1 d . . .
H5A H 0.3827 0.0821 0.2173 0.069 Uiso 1 1 calc R . .
H5B H 0.4612 0.1465 0.2429 0.069 Uiso 1 1 calc R . .
H5C H 0.4240 0.1570 0.1655 0.069 Uiso 1 1 calc R . .
C6 C 0.17459(15) 0.3477(3) -0.06040(14) 0.0298(6) Uani 1 1 d . . .
C7 C 0.11102(17) 0.3981(3) -0.11098(15) 0.0376(7) Uani 1 1 d . . .
C8 C 0.04565(19) 0.3076(4) -0.1108(2) 0.0513(9) Uani 1 1 d . . .
H8A H 0.0568 0.2180 -0.1251 0.077 Uiso 1 1 calc R . .
H8B H 0.0034 0.3430 -0.1417 0.077 Uiso 1 1 calc R . .
H8C H 0.0346 0.3036 -0.0654 0.077 Uiso 1 1 calc R . .
C9 C 0.1314(2) 0.4005(4) -0.18056(17) 0.0566(10) Uani 1 1 d . . .
H9A H 0.1729 0.4602 -0.1802 0.085 Uiso 1 1 calc R . .
H9B H 0.0898 0.4322 -0.2134 0.085 Uiso 1 1 calc R . .
H9C H 0.1445 0.3105 -0.1927 0.085 Uiso 1 1 calc R . .
C10 C 0.0926(2) 0.5380(3) -0.08990(19) 0.0512(9) Uani 1 1 d . . .
H10A H 0.0747 0.5334 -0.0474 0.077 Uiso 1 1 calc R . .
H10B H 0.0548 0.5766 -0.1245 0.077 Uiso 1 1 calc R . .
H10C H 0.1363 0.5937 -0.0842 0.077 Uiso 1 1 calc R . .
C11 C 0.19826(14) 0.1005(3) 0.06921(13) 0.0268(6) Uani 1 1 d . . .
H11 H 0.2255 0.0444 0.0414 0.032 Uiso 1 1 calc R . .
C12 C 0.11777(15) 0.0760(3) 0.04001(15) 0.0330(6) Uani 1 1 d . . .
H12A H 0.0872 0.1305 0.0647 0.040 Uiso 1 1 calc R . .
H12B H 0.1076 0.1042 -0.0076 0.040 Uiso 1 1 calc R . .
C13 C 0.09753(16) -0.0704(3) 0.04465(16) 0.0374(7) Uani 1 1 d . . .
H13A H 0.0444 -0.0811 0.0290 0.045 Uiso 1 1 calc R . .
H13B H 0.1229 -0.1234 0.0147 0.045 Uiso 1 1 calc R . .
C14 C 0.11797(17) -0.1234(3) 0.11595(17) 0.0397(7) Uani 1 1 d . . .
H14A H 0.0892 -0.0766 0.1453 0.048 Uiso 1 1 calc R . .
H14B H 0.1063 -0.2194 0.1166 0.048 Uiso 1 1 calc R . .
C15 C 0.19817(17) -0.1029(3) 0.14229(17) 0.0399(7) Uani 1 1 d . . .
H15A H 0.2268 -0.1548 0.1147 0.048 Uiso 1 1 calc R . .
H15B H 0.2103 -0.1360 0.1890 0.048 Uiso 1 1 calc R . .
C16 C 0.21879(17) 0.0429(3) 0.14064(15) 0.0367(7) Uani 1 1 d . . .
H16A H 0.2719 0.0527 0.1566 0.044 Uiso 1 1 calc R . .
H16B H 0.1934 0.0937 0.1713 0.044 Uiso 1 1 calc R . .
C17 C 0.32180(18) 0.1450(3) -0.02577(15) 0.0394(7) Uani 1 1 d . . .
H17A H 0.2857 0.0739 -0.0368 0.059 Uiso 1 1 calc R . .
H17B H 0.3558 0.1218 0.0154 0.059 Uiso 1 1 calc R . .
H17C H 0.3487 0.1557 -0.0627 0.059 Uiso 1 1 calc R . .
C18 C 0.33741(17) 0.3834(4) -0.01100(16) 0.0409(7) Uani 1 1 d . . .
H18A H 0.3559 0.3901 -0.0531 0.061 Uiso 1 1 calc R . .
H18B H 0.3781 0.3670 0.0261 0.061 Uiso 1 1 calc R . .
H18C H 0.3131 0.4667 -0.0030 0.061 Uiso 1 1 calc R . .
C19 C 0.2112(2) 0.5310(3) 0.11338(17) 0.0453(8) Uani 1 1 d . . .
H19A H 0.2054 0.5846 0.1524 0.068 Uiso 1 1 calc R . .
H19B H 0.1745 0.5575 0.0747 0.068 Uiso 1 1 calc R . .
H19C H 0.2600 0.5452 0.1033 0.068 Uiso 1 1 calc R . .
C20 C 0.12743(17) 0.3671(4) 0.14284(17) 0.0441(8) Uani 1 1 d . . .
H20A H 0.1224 0.2754 0.1578 0.066 Uiso 1 1 calc R . .
H20B H 0.0914 0.3841 0.1022 0.066 Uiso 1 1 calc R . .
H20C H 0.1195 0.4289 0.1782 0.066 Uiso 1 1 calc R . .
C21 C 0.58114(18) 0.2307(4) 0.92470(19) 0.0462(8) Uani 1 1 d . . .
H21 H 0.6250 0.2312 0.9613 0.055 Uiso 1 1 calc R . .
Cl2 Cl 0.52959(6) 0.08725(11) 0.93196(6) 0.0659(3) Uani 1 1 d . . .
Cl3 Cl 0.52885(6) 0.37361(11) 0.93157(7) 0.0765(4) Uani 1 1 d . . .
Cl4 Cl 0.60907(5) 0.23069(11) 0.84713(5) 0.0597(3) Uani 1 1 d . . .
C22 C 0.12587(18) 0.8713(3) 0.84370(15) 0.0385(7) Uani 1 1 d . . .
H22 H 0.1561 0.8180 0.8801 0.046 Uiso 1 1 calc R . .
C23 C 0.3513(2) 0.7676(8) 0.3550(2) 0.0451(11) Uani 0.50 1 d PDU A 1
H23 H 0.3185 0.7679 0.3889 0.054 Uiso 0.50 1 calc PR A 1
Cl5 Cl 0.43613(18) 0.7114(6) 0.39304(19) 0.1052(11) Uani 0.50 1 d PDU A 1
Cl6 Cl 0.31392(18) 0.6650(3) 0.28939(15) 0.0663(6) Uani 0.50 1 d PDU A 1
Cl7 Cl 0.3575(3) 0.9286(3) 0.3258(2) 0.0935(12) Uani 0.50 1 d PDU A 1
C23A C 0.3546(4) 0.7822(10) 0.3658(4) 0.0570(16) Uani 0.25 1 d PDU B 2
H23A H 0.3232 0.7637 0.3997 0.068 Uiso 0.25 1 calc PR B 2
Cl5A Cl 0.3180(5) 0.9142(8) 0.3164(5) 0.104(3) Uani 0.25 1 d PDU B 2
Cl6A Cl 0.4414(3) 0.8202(9) 0.4072(3) 0.1036(17) Uani 0.25 1 d PDU B 2
Cl7A Cl 0.3589(5) 0.6407(6) 0.3182(4) 0.1054(16) Uani 0.25 1 d PDU B 2
C23B C 0.3601(5) 0.7693(5) 0.3650(5) 0.0527(16) Uani 0.25 1 d PDU C 3
H23B H 0.3284 0.7776 0.3996 0.063 Uiso 0.25 1 calc PR C 3
Cl5B Cl 0.4106(4) 0.9133(5) 0.3650(4) 0.0936(15) Uani 0.25 1 d PDU C 3
Cl6B Cl 0.4178(4) 0.6352(5) 0.3850(4) 0.0810(15) Uani 0.25 1 d PDU C 3
Cl7B Cl 0.3056(4) 0.7407(10) 0.2877(4) 0.113(2) Uani 0.25 1 d PDU C 3
Cl8 Cl 0.16877(6) 1.02380(10) 0.83679(6) 0.0688(3) Uani 1 1 d . . .
Cl9 Cl 0.11546(7) 0.78144(11) 0.76855(5) 0.0642(3) Uani 1 1 d . . .
Cl10 Cl 0.03991(5) 0.89771(11) 0.86413(6) 0.0622(3) Uani 1 1 d . . .

loop_
_atom_site_aniso_label
_atom_site_aniso_U_11
_atom_site_aniso_U_22
_atom_site_aniso_U_33
_atom_site_aniso_U_23
_atom_site_aniso_U_13
_atom_site_aniso_U_12
Si1 0.0241(4) 0.0261(4) 0.0206(4) 0.0022(3) 0.0041(3) 0.0004(3)
Cl1 0.0300(4) 0.0682(6) 0.0286(4) -0.0014(3) 0.0055(3) 0.0010(3)
O1 0.0287(10) 0.0376(11) 0.0218(9) -0.0003(8) 0.0033(8) -0.0010(8)
O2 0.0314(10) 0.0336(11) 0.0251(10) 0.0053(8) 0.0021(8) 0.0023(8)
N1 0.0347(13) 0.0383(14) 0.0272(12) -0.0022(10) 0.0032(10) 0.0072(11)
N2 0.0390(14) 0.0405(14) 0.0237(12) -0.0034(10) 0.0013(10) 0.0050(11)
N3 0.0301(12) 0.0366(13) 0.0220(11) 0.0040(9) 0.0045(9) -0.0001(10)
N4 0.0367(13) 0.0399(14) 0.0208(11) 0.0051(10) 0.0005(10) -0.0027(11)
C1 0.0359(15) 0.0292(14) 0.0257(14) -0.0010(11) 0.0055(11) -0.0020(12)
C2 0.0354(15) 0.0400(17) 0.0240(14) 0.0015(12) -0.0027(12) -0.0013(13)
C3 0.0503(19) 0.056(2) 0.0240(15) 0.0029(14) 0.0007(13) 0.0025(16)
C4 0.0415(18) 0.056(2) 0.0421(18) 0.0037(16) -0.0027(14) -0.0107(16)
C5 0.0435(18) 0.054(2) 0.0384(17) -0.0004(15) -0.0021(14) 0.0119(16)
C6 0.0341(15) 0.0273(14) 0.0265(14) 0.0048(11) 0.0019(11) -0.0067(12)
C7 0.0360(16) 0.0371(16) 0.0345(16) 0.0103(13) -0.0073(12) -0.0044(13)
C8 0.0419(18) 0.048(2) 0.055(2) 0.0146(17) -0.0155(16) -0.0116(16)
C9 0.063(2) 0.068(3) 0.0331(18) 0.0169(17) -0.0056(16) 0.0015(19)
C10 0.050(2) 0.0376(18) 0.058(2) 0.0115(16) -0.0115(17) 0.0016(15)
C11 0.0268(13) 0.0282(14) 0.0255(13) 0.0046(11) 0.0051(10) -0.0005(11)
C12 0.0306(14) 0.0328(15) 0.0339(15) 0.0070(12) 0.0011(12) -0.0023(12)
C13 0.0312(15) 0.0346(16) 0.0439(17) 0.0068(13) 0.0007(13) -0.0047(13)
C14 0.0357(16) 0.0348(16) 0.0500(19) 0.0139(14) 0.0117(14) -0.0005(13)
C15 0.0379(16) 0.0390(17) 0.0412(17) 0.0181(14) 0.0031(13) -0.0001(13)
C16 0.0368(16) 0.0387(17) 0.0323(15) 0.0117(13) 0.0004(12) -0.0027(13)
C17 0.0429(17) 0.0483(19) 0.0295(15) 0.0022(13) 0.0136(13) 0.0116(14)
C18 0.0345(16) 0.055(2) 0.0333(16) 0.0072(14) 0.0079(13) -0.0140(14)
C19 0.058(2) 0.0325(16) 0.0418(18) -0.0049(14) 0.0000(15) 0.0096(15)
C20 0.0350(16) 0.061(2) 0.0378(17) -0.0076(15) 0.0106(13) 0.0109(15)
C21 0.0328(16) 0.056(2) 0.0460(19) -0.0004(16) -0.0038(14) -0.0023(15)
Cl2 0.0598(6) 0.0554(6) 0.0819(7) 0.0210(5) 0.0113(5) -0.0025(5)
Cl3 0.0591(6) 0.0554(6) 0.1178(10) -0.0240(6) 0.0239(6) -0.0059(5)
Cl4 0.0494(5) 0.0794(7) 0.0495(5) 0.0054(5) 0.0065(4) -0.0011(5)
C22 0.0441(17) 0.0395(17) 0.0313(15) -0.0007(13) 0.0048(13) 0.0031(14)
C23 0.056(2) 0.048(2) 0.037(2) 0.0028(17) 0.025(2) 0.001(2)
Cl5 0.0637(16) 0.167(3) 0.0815(19) 0.018(3) 0.0031(12) 0.023(2)
Cl6 0.0805(16) 0.0549(12) 0.0645(14) -0.0164(12) 0.0161(11) -0.0093(12)
Cl7 0.165(4) 0.0418(11) 0.086(2) 0.0005(11) 0.054(3) -0.0193(17)
C23A 0.069(3) 0.058(3) 0.051(3) 0.006(2) 0.028(3) 0.000(3)
Cl5A 0.143(6) 0.087(4) 0.085(4) 0.041(3) 0.027(4) 0.013(4)
Cl6A 0.074(3) 0.151(5) 0.088(3) -0.005(3) 0.022(2) -0.024(3)
Cl7A 0.130(4) 0.081(3) 0.115(4) -0.029(3) 0.047(3) -0.002(3)
C23B 0.059(3) 0.056(3) 0.048(3) 0.005(3) 0.025(3) 0.004(2)
Cl5B 0.123(4) 0.058(2) 0.120(4) -0.011(3) 0.075(3) -0.019(2)
Cl6B 0.083(4) 0.063(2) 0.100(4) 0.010(3) 0.025(3) 0.024(3)
Cl7B 0.089(4) 0.174(5) 0.069(3) 0.009(4) -0.008(2) -0.006(4)
Cl8 0.0743(7) 0.0465(5) 0.0836(8) 0.0030(5) 0.0092(6) -0.0140(5)
Cl9 0.0969(8) 0.0600(6) 0.0388(5) -0.0136(4) 0.0210(5) -0.0012(5)
Cl10 0.0540(5) 0.0672(6) 0.0688(6) -0.0069(5) 0.0203(5) 0.0102(5)

loop_
_atom_type_symbol
_atom_type_description
_atom_type_scat_dispersion_real
_atom_type_scat_dispersion_imag
_atom_type_scat_source
C C 0.0033 0.0016 'International Tables Vol C Tables 4.2.6.8 and 6.1.1.4'
H H 0.0000 0.0000 'International Tables Vol C Tables 4.2.6.8 and 6.1.1.4'
N N 0.0061 0.0033 'International Tables Vol C Tables 4.2.6.8 and 6.1.1.4'
O O 0.0106 0.0060 'International Tables Vol C Tables 4.2.6.8 and 6.1.1.4'
Si Si 0.0817 0.0704 'International Tables Vol C Tables 4.2.6.8 and 6.1.1.4'
Cl Cl 0.1484 0.1585 'International Tables Vol C Tables 4.2.6.8 and 6.1.1.4'

loop_
_geom_angle_atom_site_label_1
_geom_angle_atom_site_label_2
_geom_angle_atom_site_label_3
_geom_angle
O2 Si1 O1 143.07(11)
O2 Si1 C11 109.75(11)
O1 Si1 C11 107.17(11)
O2 Si1 N1 85.82(10)
O1 Si1 N1 82.35(10)
C11 Si1 N1 109.02(12)
O2 Si1 N3 82.94(10)
O1 Si1 N3 86.38(10)
C11 Si1 N3 107.04(12)
N1 Si1 N3 143.93(11)
C1 O1 Si1 113.41(18)
C6 O2 Si1 115.64(18)
N2 N1 C20 107.3(2)
N2 N1 C19 105.5(2)
C20 N1 C19 108.7(3)
N2 N1 Si1 106.23(17)
C20 N1 Si1 117.4(2)
C19 N1 Si1 111.1(2)
C1 N2 N1 107.5(2)
N4 N3 C17 107.6(2)
N4 N3 C18 104.2(2)
C17 N3 C18 109.3(2)
N4 N3 Si1 107.50(17)
C17 N3 Si1 115.93(18)
C18 N3 Si1 111.51(19)
C6 N4 N3 108.2(2)
N2 C1 O1 121.1(3)
N2 C1 C2 122.2(3)
O1 C1 C2 116.5(2)
C1 C2 C5 111.2(2)
C1 C2 C3 109.1(3)
C5 C2 C3 110.5(3)
C1 C2 C4 106.3(2)
C5 C2 C4 109.4(3)
C3 C2 C4 110.3(3)
C2 C3 H3A 109.5
C2 C3 H3B 109.5
H3A C3 H3B 109.5
C2 C3 H3C 109.5
H3A C3 H3C 109.5
H3B C3 H3C 109.5
C2 C4 H4A 109.5
C2 C4 H4B 109.5
H4A C4 H4B 109.5
C2 C4 H4C 109.5
H4A C4 H4C 109.5
H4B C4 H4C 109.5
C2 C5 H5A 109.5
C2 C5 H5B 109.5
H5A C5 H5B 109.5
C2 C5 H5C 109.5
H5A C5 H5C 109.5
H5B C5 H5C 109.5
N4 C6 O2 121.1(2)
N4 C6 C7 122.8(3)
O2 C6 C7 116.1(3)
C6 C7 C8 109.2(2)
C6 C7 C10 108.0(3)
C8 C7 C10 109.1(3)
C6 C7 C9 109.7(3)
C8 C7 C9 110.3(3)
C10 C7 C9 110.6(3)
C7 C8 H8A 109.5
C7 C8 H8B 109.5
H8A C8 H8B 109.5
C7 C8 H8C 109.5
H8A C8 H8C 109.5
H8B C8 H8C 109.5
C7 C9 H9A 109.5
C7 C9 H9B 109.5
H9A C9 H9B 109.5
C7 C9 H9C 109.5
H9A C9 H9C 109.5
H9B C9 H9C 109.5
C7 C10 H10A 109.5
C7 C10 H10B 109.5
H10A C10 H10B 109.5
C7 C10 H10C 109.5
H10A C10 H10C 109.5
H10B C10 H10C 109.5
C12 C11 C16 111.2(2)
C12 C11 Si1 115.42(19)
C16 C11 Si1 114.7(2)
C12 C11 H11 104.7
C16 C11 H11 104.7
Si1 C11 H11 104.7
C13 C12 C11 111.6(2)
C13 C12 H12A 109.3
C11 C12 H12A 109.3
C13 C12 H12B 109.3
C11 C12 H12B 109.3
H12A C12 H12B 108.0
C14 C13 C12 111.9(3)
C14 C13 H13A 109.2
C12 C13 H13A 109.2
C14 C13 H13B 109.2
C12 C13 H13B 109.2
H13A C13 H13B 107.9
C15 C14 C13 110.4(2)
C15 C14 H14A 109.6
C13 C14 H14A 109.6
C15 C14 H14B 109.6
C13 C14 H14B 109.6
H14A C14 H14B 108.1
C14 C15 C16 111.3(3)
C14 C15 H15A 109.4
C16 C15 H15A 109.4
C14 C15 H15B 109.4
C16 C15 H15B 109.4
H15A C15 H15B 108.0
C15 C16 C11 111.3(3)
C15 C16 H16A 109.4
C11 C16 H16A 109.4
C15 C16 H16B 109.4
C11 C16 H16B 109.4
H16A C16 H16B 108.0
N3 C17 H17A 109.5
N3 C17 H17B 109.5
H17A C17 H17B 109.5
N3 C17 H17C 109.5
H17A C17 H17C 109.5
H17B C17 H17C 109.5
N3 C18 H18A 109.5
N3 C18 H18B 109.5
H18A C18 H18B 109.5
N3 C18 H18C 109.5
H18A C18 H18C 109.5
H18B C18 H18C 109.5
N1 C19 H19A 109.5
N1 C19 H19B 109.5
H19A C19 H19B 109.5
N1 C19 H19C 109.5
H19A C19 H19C 109.5
H19B C19 H19C 109.5
N1 C20 H20A 109.5
N1 C20 H20B 109.5
H20A C20 H20B 109.5
N1 C20 H20C 109.5
H20A C20 H20C 109.5
H20B C20 H20C 109.5
Cl4 C21 Cl2 109.5(2)
Cl4 C21 Cl3 109.5(2)
Cl2 C21 Cl3 110.1(2)
Cl4 C21 H21 109.2
Cl2 C21 H21 109.2
Cl3 C21 H21 109.2
Cl8 C22 Cl10 109.89(18)
Cl8 C22 Cl9 111.25(18)
Cl10 C22 Cl9 108.86(18)
Cl8 C22 H22 108.9
Cl10 C22 H22 108.9
Cl9 C22 H22 108.9
Cl5 C23 Cl6 111.0(4)
Cl5 C23 Cl7 110.1(4)
Cl6 C23 Cl7 109.7(3)
Cl5 C23 H23 108.7
Cl6 C23 H23 108.7
Cl7 C23 H23 108.7
Cl6A C23A Cl5A 110.5(6)
Cl6A C23A Cl7A 108.6(5)
Cl5A C23A Cl7A 111.2(5)
Cl6A C23A H23A 108.8
Cl5A C23A H23A 108.8
Cl7A C23A H23A 108.8
Cl5B C23B Cl6B 109.7(5)
Cl5B C23B Cl7B 111.7(5)
Cl6B C23B Cl7B 108.8(5)
Cl5B C23B H23B 108.9
Cl6B C23B H23B 108.9
Cl7B C23B H23B 108.9

loop_
_geom_bond_atom_site_label_1
_geom_bond_atom_site_label_2
_geom_bond_distance
Si1 O2 1.7017(19)
Si1 O1 1.706(2)
Si1 C11 1.867(3)
Si1 N1 1.956(3)
Si1 N3 1.963(2)
O1 C1 1.340(3)
O2 C6 1.339(3)
N1 N2 1.470(3)
N1 C20 1.481(4)
N1 C19 1.498(4)
N2 C1 1.268(4)
N3 N4 1.469(3)
N3 C17 1.481(4)
N3 C18 1.493(4)
N4 C6 1.271(4)
C1 C2 1.512(4)
C2 C5 1.521(5)
C2 C3 1.529(4)
C2 C4 1.533(5)
C3 H3A 0.9800
C3 H3B 0.9800
C3 H3C 0.9800
C4 H4A 0.9800
C4 H4B 0.9800
C4 H4C 0.9800
C5 H5A 0.9800
C5 H5B 0.9800
C5 H5C 0.9800
C6 C7 1.508(4)
C7 C8 1.523(4)
C7 C10 1.527(5)
C7 C9 1.527(5)
C8 H8A 0.9800
C8 H8B 0.9800
C8 H8C 0.9800
C9 H9A 0.9800
C9 H9B 0.9800
C9 H9C 0.9800
C10 H10A 0.9800
C10 H10B 0.9800
C10 H10C 0.9800
C11 C12 1.531(4)
C11 C16 1.542(4)
C11 H11 1.0000
C12 C13 1.526(4)
C12 H12A 0.9900
C12 H12B 0.9900
C13 C14 1.523(4)
C13 H13A 0.9900
C13 H13B 0.9900
C14 C15 1.509(4)
C14 H14A 0.9900
C14 H14B 0.9900
C15 C16 1.517(4)
C15 H15A 0.9900
C15 H15B 0.9900
C16 H16A 0.9900
C16 H16B 0.9900
C17 H17A 0.9800
C17 H17B 0.9800
C17 H17C 0.9800
C18 H18A 0.9800
C18 H18B 0.9800
C18 H18C 0.9800
C19 H19A 0.9800
C19 H19B 0.9800
C19 H19C 0.9800
C20 H20A 0.9800
C20 H20B 0.9800
C20 H20C 0.9800
C21 Cl4 1.745(4)
C21 Cl2 1.754(4)
C21 Cl3 1.757(4)
C21 H21 1.0000
C22 Cl8 1.746(3)
C22 Cl10 1.749(3)
C22 Cl9 1.752(3)
C22 H22 1.0000
C23 Cl5 1.726(4)
C23 Cl6 1.727(4)
C23 Cl7 1.734(8)
C23 H23 1.0000
C23A Cl6A 1.726(4)
C23A Cl5A 1.726(5)
C23A Cl7A 1.729(9)
C23A H23A 1.0000
C23B Cl5B 1.726(5)
C23B Cl6B 1.726(4)
C23B Cl7B 1.731(9)
C23B H23B 1.0000

loop_
_geom_torsion_atom_site_label_1
_geom_torsion_atom_site_label_2
_geom_torsion_atom_site_label_3
_geom_torsion_atom_site_label_4
_geom_torsion
O2 Si1 O1 C1 98.3(2)
C11 Si1 O1 C1 -81.8(2)
N1 Si1 O1 C1 25.8(2)
N3 Si1 O1 C1 171.5(2)
O1 Si1 O2 C6 92.2(2)
C11 Si1 O2 C6 -87.7(2)
N1 Si1 O2 C6 163.6(2)
N3 Si1 O2 C6 17.95(19)
O2 Si1 N1 N2 -171.53(19)
O1 Si1 N1 N2 -26.59(18)
C11 Si1 N1 N2 79.0(2)
N3 Si1 N1 N2 -99.6(2)
O2 Si1 N1 C20 68.5(2)
O1 Si1 N1 C20 -146.5(2)
C11 Si1 N1 C20 -40.9(2)
N3 Si1 N1 C20 140.5(2)
O2 Si1 N1 C19 -57.3(2)
O1 Si1 N1 C19 87.6(2)
C11 Si1 N1 C19 -166.8(2)
N3 Si1 N1 C19 14.6(3)
C20 N1 N2 C1 148.1(3)
C19 N1 N2 C1 -96.2(3)
Si1 N1 N2 C1 21.7(3)
O2 Si1 N3 N4 -19.06(17)
O1 Si1 N3 N4 -163.65(18)
C11 Si1 N3 N4 89.49(19)
N1 Si1 N3 N4 -91.9(2)
O2 Si1 N3 C17 -139.5(2)
O1 Si1 N3 C17 75.9(2)
C11 Si1 N3 C17 -30.9(2)
N1 Si1 N3 C17 147.6(2)
O2 Si1 N3 C18 94.6(2)
O1 Si1 N3 C18 -50.0(2)
C11 Si1 N3 C18 -156.8(2)
N1 Si1 N3 C18 21.7(3)
C17 N3 N4 C6 142.0(3)
C18 N3 N4 C6 -102.0(3)
Si1 N3 N4 C6 16.4(3)
N1 N2 C1 O1 -3.4(4)
N1 N2 C1 C2 172.9(3)
Si1 O1 C1 N2 -20.5(4)
Si1 O1 C1 C2 162.9(2)
N2 C1 C2 C5 140.0(3)
O1 C1 C2 C5 -43.5(4)
N2 C1 C2 C3 17.9(4)
O1 C1 C2 C3 -165.6(3)
N2 C1 C2 C4 -101.0(3)
O1 C1 C2 C4 75.5(3)
N3 N4 C6 O2 -4.0(4)
N3 N4 C6 C7 175.0(2)
Si1 O2 C6 N4 -13.3(3)
Si1 O2 C6 C7 167.63(19)
N4 C6 C7 C8 112.2(3)
O2 C6 C7 C8 -68.7(4)
N4 C6 C7 C10 -129.3(3)
O2 C6 C7 C10 49.8(3)
N4 C6 C7 C9 -8.7(4)
O2 C6 C7 C9 170.4(3)
O2 Si1 C11 C12 -12.9(2)
O1 Si1 C11 C12 167.1(2)
N1 Si1 C11 C12 79.5(2)
N3 Si1 C11 C12 -101.4(2)
O2 Si1 C11 C16 -144.1(2)
O1 Si1 C11 C16 36.0(2)
N1 Si1 C11 C16 -51.7(2)
N3 Si1 C11 C16 127.4(2)
C16 C11 C12 C13 -52.3(3)
Si1 C11 C12 C13 174.9(2)
C11 C12 C13 C14 54.0(3)
C12 C13 C14 C15 -56.4(4)
C13 C14 C15 C16 57.8(4)
C14 C15 C16 C11 -56.9(4)
C12 C11 C16 C15 53.8(3)
Si1 C11 C16 C15 -173.0(2)
